data_7238685
loop_
_publ_author_name
'Ahammed, Sabir'
'Saha, Amit'
'Ranu, Brindaban C.'

_publ_section_title
;
 Ruthenium catalysed one-pot synthesis of S-allyl and cinnamyl
 dithiocarbamates using allyl and cinnamyl acetates in water
;
_journal_issue 15
_journal_name_full 'RSC Advances'
_journal_page_first 6329
_journal_paper_doi 10.1039/c2ra20856c
_journal_volume 2
_journal_year 2012
_chemical_formula_sum 'C12 H15 N S3'
_chemical_formula_weight 269.43
_space_group_IT_number 14
_space_group_name_Hall '-P 2yn'
_space_group_name_H-M_alt 'P 1 21/n 1'
_symmetry_cell_setting monoclinic
_symmetry_space_group_name_H-M 'P 1 21/n 1'
_atom_sites_solution_hydrogens geom
_atom_sites_solution_primary direct
_atom_sites_solution_secondary difmap
_audit_creation_method SHELXL-97
_cell_angle_alpha 90.00
_cell_angle_beta 95.2610(10)
_cell_angle_gamma 90.00
_cell_formula_units_Z 4
_cell_length_a 7.7884(5)
_cell_length_b 5.9160(4)
_cell_length_c 28.2073(19)
_cell_measurement_reflns_used 5012
_cell_measurement_temperature 293(2)
_cell_measurement_theta_max 28.33
_cell_measurement_theta_min 2.66
_cell_volume 1294.21(15)
_computing_cell_refinement 'Bruker SMART'
_computing_data_collection 'Bruker SMART'
_computing_data_reduction 'Bruker SAINT'
_computing_molecular_graphics PLATON
_computing_publication_material 'MERCURY 2.3'
_computing_structure_refinement 'SHELXL-97 (Sheldrick, 1997)'
_computing_structure_solution 'SHELXS-97 (Sheldrick, 1990)'
_diffrn_ambient_temperature 293(2)
_diffrn_measured_fraction_theta_full 1.000
_diffrn_measured_fraction_theta_max 1.000
_diffrn_radiation_monochromator graphite
_diffrn_radiation_source 'fine-focus sealed tube'
_diffrn_radiation_type MoK\a
_diffrn_radiation_wavelength 0.71073
_diffrn_reflns_av_R_equivalents 0.0313
_diffrn_reflns_av_sigmaI/netI 0.0203
_diffrn_reflns_limit_h_max 9
_diffrn_reflns_limit_h_min -9
_diffrn_reflns_limit_k_max 7
_diffrn_reflns_limit_k_min -7
_diffrn_reflns_limit_l_max 33
_diffrn_reflns_limit_l_min -33
_diffrn_reflns_number 11450
_diffrn_reflns_theta_full 25.00
_diffrn_reflns_theta_max 25.00
_diffrn_reflns_theta_min 1.45
_exptl_absorpt_coefficient_mu 0.545
_exptl_absorpt_correction_T_max 0.9475
_exptl_absorpt_correction_T_min 0.9083
_exptl_absorpt_correction_type multi-scan
_exptl_absorpt_process_details SADABS
_exptl_crystal_colour COLOURLESS
_exptl_crystal_density_diffrn 1.383
_exptl_crystal_density_method 'not measured'
_exptl_crystal_description PLATE
_exptl_crystal_F_000 568
_exptl_crystal_size_max 0.18
_exptl_crystal_size_mid 0.16
_exptl_crystal_size_min 0.10
_refine_diff_density_max 0.298
_refine_diff_density_min -0.249
_refine_diff_density_rms 0.044
_refine_ls_extinction_method none
_refine_ls_goodness_of_fit_ref 1.069
_refine_ls_hydrogen_treatment constr
_refine_ls_matrix_type full
_refine_ls_number_parameters 145
_refine_ls_number_reflns 2272
_refine_ls_number_restraints 0
_refine_ls_restrained_S_all 1.069
_refine_ls_R_factor_all 0.0324
_refine_ls_R_factor_gt 0.0280
_refine_ls_shift/su_max 0.000
_refine_ls_shift/su_mean 0.000
_refine_ls_structure_factor_coef Fsqd
_refine_ls_weighting_details 'calc w=1/[\s^2^(Fo^2^)+(0.0345P)^2^+0.6427P] where P=(Fo^2^+2Fc^2^)/3'
_refine_ls_weighting_scheme calc
_refine_ls_wR_factor_gt 0.0715
_refine_ls_wR_factor_ref 0.0743
_reflns_number_gt 2032
_reflns_number_total 2272
_reflns_threshold_expression >2sigma(I)
_cod_data_source_file c2ra20856c.txt
_cod_data_source_block ww
_cod_depositor_comments
;
The following automatic conversions were performed:

data item '_exptl_absorpt_correction_type' value 'MULTI-SCAN' was
changed to 'multi-scan' in accordance with the
/home/saulius/struct/COD-crude-data/automatic-downloads/DataCite-retrospective/RSC/depositions/lib/dictionaries/cif_core.dic
dictionary named 'cif_core.dic' version 2.4.2 last updated on
2011-04-26.

data item '_symmetry_cell_setting' value 'Monoclinic' was changed to
'monoclinic' in accordance with the
/home/saulius/struct/COD-crude-data/automatic-downloads/DataCite-retrospective/RSC/depositions/lib/dictionaries/cif_core.dic
dictionary named 'cif_core.dic' version 2.4.2 last updated on
2011-04-26.

Automatic conversion script
Id: cif_fix_values 6909 2019-04-08 15:41:33Z antanas 
;
_cod_original_sg_symbol_H-M 'P2(1)/n '
_cod_database_code 7238685

loop_
_symmetry_equiv_pos_as_xyz
'x, y, z'
'-x+1/2, y+1/2, -z+1/2'
'-x, -y, -z'
'x-1/2, -y-1/2, z-1/2'

loop_
_atom_site_label
_atom_site_type_symbol
_atom_site_fract_x
_atom_site_fract_y
_atom_site_fract_z
_atom_site_U_iso_or_equiv
_atom_site_adp_type
_atom_site_occupancy
_atom_site_symmetry_multiplicity
_atom_site_calc_flag
_atom_site_refinement_flags
C1 C 0.3915(2) 0.4600(3) 0.27745(6) 0.0327(4) Uani 1 1 d .
H1 H 0.3266 0.3494 0.2910 0.039 Uiso 1 1 calc R
C2 C 0.4396(2) 0.6558(3) 0.29901(7) 0.0326(4) Uani 1 1 d .
H2 H 0.4121 0.6938 0.3294 0.039 Uiso 1 1 calc R
C3 C 0.5365(2) 0.7994(3) 0.27105(6) 0.0268(4) Uani 1 1 d .
H3 H 0.5779 0.9410 0.2808 0.032 Uiso 1 1 calc R
C4 C 0.5615(2) 0.7022(3) 0.22748(6) 0.0257(4) Uani 1 1 d .
C6 C 0.6906(2) 0.6938(3) 0.15049(6) 0.0295(4) Uani 1 1 d .
H6 H 0.6540 0.5451 0.1459 0.035 Uiso 1 1 calc R
C5 C 0.6534(2) 0.7980(3) 0.18986(6) 0.0278(4) Uani 1 1 d .
H5 H 0.6898 0.9471 0.1937 0.033 Uiso 1 1 calc R
C7 C 0.7876(2) 0.7998(3) 0.11300(7) 0.0347(4) Uani 1 1 d .
H7A H 0.7933 0.9618 0.1182 0.042 Uiso 1 1 calc R
H7B H 0.7258 0.7733 0.0821 0.042 Uiso 1 1 calc R
C9 C 1.1479(3) 0.1566(3) 0.03734(7) 0.0344(4) Uani 1 1 d .
H9A H 1.1119 0.1965 0.0046 0.041 Uiso 1 1 calc R
H9B H 1.0794 0.0298 0.0466 0.041 Uiso 1 1 calc R
C10 C 1.3386(3) 0.1011(4) 0.04361(7) 0.0424(5) Uani 1 1 d .
H10A H 1.3997 0.1762 0.0196 0.051 Uiso 1 1 calc R
H10B H 1.3573 -0.0606 0.0416 0.051 Uiso 1 1 calc R
C11 C 1.3972(3) 0.1890(3) 0.09301(7) 0.0376(5) Uani 1 1 d .
H11B H 1.3672 0.0847 0.1175 0.045 Uiso 1 1 calc R
H11A H 1.5207 0.2152 0.0966 0.045 Uiso 1 1 calc R
C12 C 1.2983(2) 0.4079(3) 0.09487(6) 0.0308(4) Uani 1 1 d .
H12A H 1.2852 0.4521 0.1275 0.037 Uiso 1 1 calc R
H12B H 1.3548 0.5289 0.0791 0.037 Uiso 1 1 calc R
C8 C 0.9834(2) 0.4559(3) 0.07326(6) 0.0285(4) Uani 1 1 d .
N1 N 1.13122(19) 0.3510(3) 0.06928(5) 0.0276(3) Uani 1 1 d .
S1 S 0.46398(6) 0.43922(8) 0.222276(16) 0.03192(14) Uani 1 1 d .
S2 S 1.00485(6) 0.68860(8) 0.113101(16) 0.03083(14) Uani 1 1 d .
S3 S 0.79724(6) 0.37472(10) 0.044169(18) 0.03897(15) Uani 1 1 d .

loop_
_atom_site_aniso_label
_atom_site_aniso_U_11
_atom_site_aniso_U_22
_atom_site_aniso_U_33
_atom_site_aniso_U_23
_atom_site_aniso_U_13
_atom_site_aniso_U_12
C1 0.0254(9) 0.0436(12) 0.0296(10) 0.0072(9) 0.0054(8) -0.0013(8)
C2 0.0266(9) 0.0431(12) 0.0290(10) -0.0015(8) 0.0066(8) 0.0065(8)
C3 0.0206(8) 0.0292(10) 0.0308(9) 0.0003(7) 0.0026(7) 0.0041(7)
C4 0.0194(8) 0.0264(10) 0.0311(9) 0.0005(7) 0.0009(7) 0.0009(7)
C6 0.0248(9) 0.0316(10) 0.0323(10) 0.0038(8) 0.0033(7) 0.0000(8)
C5 0.0209(8) 0.0259(9) 0.0367(10) 0.0036(8) 0.0025(7) 0.0004(7)
C7 0.0293(10) 0.0397(11) 0.0358(10) 0.0084(9) 0.0072(8) 0.0050(8)
C9 0.0458(11) 0.0299(10) 0.0282(10) -0.0024(8) 0.0070(8) -0.0093(9)
C10 0.0463(12) 0.0380(12) 0.0449(12) -0.0075(9) 0.0154(10) -0.0014(10)
C11 0.0310(10) 0.0404(12) 0.0421(11) 0.0007(9) 0.0078(9) 0.0023(9)
C12 0.0263(9) 0.0371(11) 0.0290(9) -0.0022(8) 0.0039(8) -0.0039(8)
C8 0.0306(10) 0.0327(10) 0.0226(9) 0.0084(7) 0.0051(7) -0.0064(8)
N1 0.0287(8) 0.0326(8) 0.0219(7) -0.0004(6) 0.0039(6) -0.0043(7)
S1 0.0332(3) 0.0335(3) 0.0293(3) -0.00080(19) 0.00408(19) -0.0076(2)
S2 0.0270(2) 0.0351(3) 0.0311(3) 0.00009(19) 0.00642(18) -0.00087(19)
S3 0.0304(3) 0.0493(3) 0.0362(3) 0.0052(2) -0.0026(2) -0.0108(2)

loop_
_atom_type_symbol
_atom_type_description
_atom_type_scat_dispersion_real
_atom_type_scat_dispersion_imag
_atom_type_scat_source
C C 0.0033 0.0016 'International Tables Vol C Tables 4.2.6.8 and 6.1.1.4'
H H 0.0000 0.0000 'International Tables Vol C Tables 4.2.6.8 and 6.1.1.4'
N N 0.0061 0.0033 'International Tables Vol C Tables 4.2.6.8 and 6.1.1.4'
S S 0.1246 0.1234 'International Tables Vol C Tables 4.2.6.8 and 6.1.1.4'

loop_
_geom_angle_atom_site_label_1
_geom_angle_atom_site_label_2
_geom_angle_atom_site_label_3
_geom_angle
C2 C1 S1 111.84(14)
C2 C1 H1 124.1
S1 C1 H1 124.1
C1 C2 C3 113.80(17)
C1 C2 H2 123.1
C3 C2 H2 123.1
C4 C3 C2 111.65(17)
C4 C3 H3 124.2
C2 C3 H3 124.2
C3 C4 C5 127.30(17)
C3 C4 S1 110.56(13)
C5 C4 S1 122.13(14)
C5 C6 C7 124.19(18)
C5 C6 H6 117.9
C7 C6 H6 117.9
C6 C5 C4 126.33(17)
C6 C5 H5 116.8
C4 C5 H5 116.8
C6 C7 S2 112.26(13)
C6 C7 H7A 109.2
S2 C7 H7A 109.2
C6 C7 H7B 109.2
S2 C7 H7B 109.2
H7A C7 H7B 107.9
N1 C9 C10 103.78(15)
N1 C9 H9A 111.0
C10 C9 H9A 111.0
N1 C9 H9B 111.0
C10 C9 H9B 111.0
H9A C9 H9B 109.0
C9 C10 C11 104.00(16)
C9 C10 H10A 111.0
C11 C10 H10A 111.0
C9 C10 H10B 111.0
C11 C10 H10B 111.0
H10A C10 H10B 109.0
C12 C11 C10 102.36(16)
C12 C11 H11B 111.3
C10 C11 H11B 111.3
C12 C11 H11A 111.3
C10 C11 H11A 111.3
H11B C11 H11A 109.2
N1 C12 C11 102.62(15)
N1 C12 H12A 111.2
C11 C12 H12A 111.2
N1 C12 H12B 111.2
C11 C12 H12B 111.2
H12A C12 H12B 109.2
N1 C8 S3 123.18(15)
N1 C8 S2 112.68(13)
S3 C8 S2 124.14(11)
C8 N1 C12 126.19(15)
C8 N1 C9 122.98(15)
C12 N1 C9 110.83(14)
C1 S1 C4 92.13(9)
C8 S2 C7 104.27(9)

loop_
_geom_bond_atom_site_label_1
_geom_bond_atom_site_label_2
_geom_bond_distance
C1 C2 1.346(3)
C1 S1 1.7079(18)
C1 H1 0.9300
C2 C3 1.422(3)
C2 H2 0.9300
C3 C4 1.387(2)
C3 H3 0.9300
C4 C5 1.449(2)
C4 S1 1.7316(18)
C6 C5 1.326(3)
C6 C7 1.493(3)
C6 H6 0.9300
C5 H5 0.9300
C7 S2 1.8151(19)
C7 H7A 0.9700
C7 H7B 0.9700
C9 N1 1.474(2)
C9 C10 1.516(3)
C9 H9A 0.9700
C9 H9B 0.9700
C10 C11 1.518(3)
C10 H10A 0.9700
C10 H10B 0.9700
C11 C12 1.510(3)
C11 H11B 0.9700
C11 H11A 0.9700
C12 N1 1.468(2)
C12 H12A 0.9700
C12 H12B 0.9700
C8 N1 1.322(2)
C8 S3 1.6696(18)
C8 S2 1.7754(19)
